data_1519930
loop_
_publ_author_name
'Sindlinger, Christian P.'
'Stasch, Andreas'
'Bettinger, Holger F.'
'Wesemann, Lars'

_publ_section_title
;
 A nitrogen-base catalyzed generation of organotin(ii) hydride from an
 organotin trihydride under reductive dihydrogen elimination
;
_journal_issue 8
_journal_name_full 'Chem. Sci.'
_journal_page_first 4737
_journal_paper_doi 10.1039/C5SC01561H
_journal_volume 6
_journal_year 2015
_chemical_formula_sum 'C18 H26 Sn0.5'
_chemical_formula_weight 301.73
_chemical_name_common RSnH3
_space_group_crystal_system orthorhombic
_space_group_IT_number 57
_space_group_name_Hall '-P 2c 2b'
_space_group_name_H-M_alt 'P b c m'
_symmetry_space_group_name_Hall '-P 2c 2b'
_symmetry_space_group_name_H-M 'P b c m'
_atom_sites_solution_hydrogens geom
_atom_sites_solution_primary direct
_atom_sites_solution_secondary difmap
_audit_update_record
;
2015-04-23 deposited with the CCDC.
2015-05-21 downloaded from the CCDC.
;
_cell_angle_alpha 90
_cell_angle_beta 90
_cell_angle_gamma 90
_cell_formula_units_Z 8
_cell_length_a 10.9013(2)
_cell_length_b 12.0601(2)
_cell_length_c 25.2220(5)
_cell_measurement_reflns_used 231
_cell_measurement_temperature 100.(2)
_cell_measurement_theta_max 26.7791
_cell_measurement_theta_min 2.6395
_cell_volume 3315.96(11)
_computing_cell_refinement 'APEX2 v2011.8-0 (Bruker AXS)'
_computing_data_collection 'Bruker APEX2'
_computing_data_reduction 'SAINT V7.68A (Bruker AXS, 2009)'
_computing_structure_refinement 'SHELXL-97 (Sheldrick, 2008)'
_computing_structure_solution 'SHELXS-97 (Sheldrick, 2008)'
_diffrn_ambient_temperature 100.(2)
_diffrn_detector_area_resol_mean 8.3333
_diffrn_measured_fraction_theta_full 1.000
_diffrn_measured_fraction_theta_max 1.000
_diffrn_measurement_device_type 'Bruker APEX-II CCD'
_diffrn_measurement_method '\f and \w scans'
_diffrn_radiation_monochromator graphite
_diffrn_radiation_type MoK\a
_diffrn_radiation_wavelength 0.71073
_diffrn_reflns_av_R_equivalents 0.0297
_diffrn_reflns_av_sigmaI/netI 0.0146
_diffrn_reflns_limit_h_max 14
_diffrn_reflns_limit_h_min -14
_diffrn_reflns_limit_k_max 15
_diffrn_reflns_limit_k_min -15
_diffrn_reflns_limit_l_max 33
_diffrn_reflns_limit_l_min -33
_diffrn_reflns_number 42055
_diffrn_reflns_theta_full 27.90
_diffrn_reflns_theta_max 27.90
_diffrn_reflns_theta_min 1.87
_diffrn_source_type 'fine-focus sealed tube'
_exptl_absorpt_coefficient_mu 0.791
_exptl_absorpt_correction_T_max 0.90
_exptl_absorpt_correction_T_min 0.80
_exptl_absorpt_correction_type numerical
_exptl_absorpt_process_details 'SADABS V2008/1 (Bruker AXS)'
_exptl_crystal_colour 'clear light colourless'
_exptl_crystal_density_diffrn 1.209
_exptl_crystal_density_method 'not measured'
_exptl_crystal_description prism
_exptl_crystal_F_000 1272
_exptl_crystal_size_max 0.240
_exptl_crystal_size_mid 0.180
_exptl_crystal_size_min 0.130
_refine_diff_density_max 0.475
_refine_diff_density_min -0.467
_refine_ls_extinction_method none
_refine_ls_goodness_of_fit_ref 1.063
_refine_ls_hydrogen_treatment mixed
_refine_ls_matrix_type full
_refine_ls_number_parameters 183
_refine_ls_number_reflns 4053
_refine_ls_number_restraints 3
_refine_ls_restrained_S_all 1.063
_refine_ls_R_factor_all 0.0260
_refine_ls_R_factor_gt 0.0208
_refine_ls_shift/su_max 0.001
_refine_ls_shift/su_mean 0.000
_refine_ls_structure_factor_coef Fsqd
_refine_ls_weighting_details 'calc w=1/[\s^2^(Fo^2^)+(0.0334P)^2^+1.3160P] where P=(Fo^2^+2Fc^2^)/3'
_refine_ls_weighting_scheme calc
_refine_ls_wR_factor_gt 0.0557
_refine_ls_wR_factor_ref 0.0584
_reflns_number_gt 3597
_reflns_number_total 4053
_reflns_threshold_expression >2sigma(I)
_cod_data_source_file c5sc01561h2.cif
_cod_data_source_block I
_cod_depositor_comments 'Adding full bibliography for 1519930--1519932.cif.'
_cod_original_formula_sum 'C18 H26 Sn0.50'
_cod_database_code 1519930

loop_
_space_group_symop_operation_xyz
'x, y, z'
'x, -y+1/2, -z'
'-x, y+1/2, -z+1/2'
'-x, -y, z+1/2'
'-x, -y, -z'
'-x, y-1/2, z'
'x, -y-1/2, z-1/2'
'x, y, -z-1/2'

loop_
_atom_site_type_symbol
_atom_site_label
_atom_site_fract_x
_atom_site_fract_y
_atom_site_fract_z
_atom_site_U_iso_or_equiv
_atom_site_adp_type
_atom_site_calc_flag
_atom_site_refinement_flags
_atom_site_occupancy
Sn Sn1 0.686054(13) 0.019918(12) 0.25 0.01751(5) Uani d SD 1
C C1 0.70855(16) 0.19758(16) 0.25 0.0124(3) Uani d S 1
C C2 0.71426(11) 0.25645(12) 0.29810(5) 0.0120(2) Uani d . 1
C C3 0.72008(12) 0.37208(12) 0.29762(5) 0.0147(3) Uani d . 1
H H1 0.7232 0.4116 0.3302 0.018 Uiso calc R 1
C C4 0.72129(18) 0.42992(17) 0.25 0.0161(4) Uani d S 1
H H25 0.723 0.5087 0.25 0.019 Uiso calc SR 1
C C5 0.71993(12) 0.19614(11) 0.35001(5) 0.0126(2) Uani d . 1
C C6 0.83334(12) 0.15514(12) 0.36801(5) 0.0155(3) Uani d . 1
C C7 0.83735(12) 0.09634(13) 0.41565(5) 0.0169(3) Uani d . 1
H H17 0.9137 0.0682 0.4278 0.02 Uiso calc R 1
C C8 0.73241(12) 0.07780(11) 0.44593(5) 0.0142(3) Uani d . 1
C C9 0.62187(12) 0.12128(11) 0.42778(5) 0.0143(3) Uani d . 1
H H9 0.5499 0.1103 0.4484 0.017 Uiso calc R 1
C C10 0.61306(11) 0.18047(11) 0.38040(5) 0.0128(2) Uani d . 1
C C11 0.49027(11) 0.22893(12) 0.36372(6) 0.0172(3) Uani d . 1
H H2 0.5003 0.2608 0.3274 0.021 Uiso calc R 1
C C12 0.38973(14) 0.14123(16) 0.36111(8) 0.0329(4) Uani d . 1
H H4 0.4151 0.0816 0.3371 0.049 Uiso calc R 1
H H3 0.3139 0.175 0.3479 0.049 Uiso calc R 1
H H5 0.3756 0.1108 0.3966 0.049 Uiso calc R 1
C C13 0.45332(16) 0.32327(16) 0.40089(7) 0.0358(4) Uani d . 1
H H7 0.376 0.356 0.3887 0.054 Uiso calc R 1
H H8 0.5176 0.3801 0.401 0.054 Uiso calc R 1
H H6 0.4427 0.2942 0.4369 0.054 Uiso calc R 1
C C14 0.73802(13) 0.01782(12) 0.49872(6) 0.0169(3) Uani d . 1
H H13 0.6521 -0.0013 0.5091 0.02 Uiso calc R 1
C C15 0.81139(14) -0.09027(14) 0.49627(6) 0.0244(3) Uani d . 1
H H10 0.7788 -0.1373 0.4679 0.037 Uiso calc R 1
H H11 0.8045 -0.1293 0.5302 0.037 Uiso calc R 1
H H12 0.8978 -0.0735 0.4891 0.037 Uiso calc R 1
C C16 0.79015(15) 0.09446(14) 0.54137(6) 0.0244(3) Uani d . 1
H H16 0.874 0.1159 0.5318 0.037 Uiso calc R 1
H H15 0.7909 0.0557 0.5755 0.037 Uiso calc R 1
H H14 0.7389 0.161 0.5441 0.037 Uiso calc R 1
C C17 0.95228(12) 0.17952(13) 0.33821(5) 0.0202(3) Uani d . 1
H H21 0.93 0.2091 0.3024 0.024 Uiso calc R 1
C C18 1.02520(15) 0.26914(15) 0.36726(8) 0.0353(4) Uani d . 1
H H18 1.0989 0.2874 0.3468 0.053 Uiso calc R 1
H H19 1.0491 0.2418 0.4024 0.053 Uiso calc R 1
H H20 0.9744 0.3356 0.3712 0.053 Uiso calc R 1
C C19 1.03168(14) 0.07716(14) 0.33007(7) 0.0292(4) Uani d . 1
H H24 0.9833 0.0192 0.3126 0.044 Uiso calc R 1
H H22 1.0606 0.0501 0.3645 0.044 Uiso calc R 1
H H23 1.1023 0.0963 0.3078 0.044 Uiso calc R 1
H H300 0.6187(19) -0.0231(16) 0.2973(7) 0.044 Uiso d D 1
H H700 0.797(2) -0.057(2) 0.25 0.044 Uiso d SD 1

loop_
_atom_site_aniso_label
_atom_site_aniso_U_11
_atom_site_aniso_U_22
_atom_site_aniso_U_33
_atom_site_aniso_U_12
_atom_site_aniso_U_13
_atom_site_aniso_U_23
Sn1 0.02523(8) 0.01166(8) 0.01564(8) -0.00152(5) 0 0
C1 0.0119(8) 0.0135(9) 0.0118(8) 0.0016(6) 0 0
C2 0.0093(5) 0.0154(7) 0.0112(6) 0.0014(4) -0.0003(4) 0.0010(5)
C3 0.0159(6) 0.0163(7) 0.0119(6) 0.0011(5) -0.0006(5) -0.0027(5)
C4 0.0182(9) 0.0123(10) 0.0177(9) -0.0006(7) 0 0
C5 0.0153(6) 0.0130(7) 0.0095(6) 0.0010(5) -0.0007(5) -0.0010(5)
C6 0.0139(6) 0.0196(7) 0.0130(6) 0.0023(5) 0.0015(5) 0.0015(5)
C7 0.0141(6) 0.0223(7) 0.0142(6) 0.0034(5) -0.0013(5) 0.0032(5)
C8 0.0176(6) 0.0137(7) 0.0114(6) -0.0004(5) -0.0006(5) 0.0005(5)
C9 0.0139(6) 0.0147(7) 0.0143(6) -0.0012(5) 0.0018(5) -0.0003(5)
C10 0.0129(6) 0.0132(7) 0.0124(6) 0.0000(5) -0.0010(5) -0.0015(5)
C11 0.0126(6) 0.0215(8) 0.0176(6) 0.0017(5) -0.0004(5) 0.0037(5)
C12 0.0181(7) 0.0351(10) 0.0454(10) -0.0046(6) -0.0083(7) 0.0062(8)
C13 0.0319(9) 0.0334(10) 0.0421(10) 0.0183(7) -0.0037(7) -0.0077(8)
C14 0.0176(6) 0.0199(7) 0.0132(6) 0.0009(5) 0.0007(5) 0.0054(5)
C15 0.0353(8) 0.0185(8) 0.0194(7) 0.0040(6) -0.0018(6) 0.0045(6)
C16 0.0363(8) 0.0233(8) 0.0136(6) 0.0038(6) 0.0001(6) 0.0008(6)
C17 0.0142(6) 0.0308(9) 0.0156(6) 0.0043(6) 0.0031(5) 0.0081(6)
C18 0.0273(8) 0.0234(9) 0.0553(11) -0.0045(7) 0.0177(8) -0.0008(8)
C19 0.0211(7) 0.0312(10) 0.0355(8) 0.0017(6) 0.0104(6) -0.0074(7)

loop_
_atom_type_symbol
_atom_type_description
_atom_type_scat_dispersion_real
_atom_type_scat_dispersion_imag
_atom_type_scat_source
C C 0.0033 0.0016 'International Tables Vol C Tables 4.2.6.8 and 6.1.1.4'
H H 0.0000 0.0000 'International Tables Vol C Tables 4.2.6.8 and 6.1.1.4'
Sn Sn -0.6537 1.4246 'International Tables Vol C Tables 4.2.6.8 and 6.1.1.4'

loop_
_geom_angle_atom_site_label_1
_geom_angle_atom_site_label_2
_geom_angle_atom_site_label_3
_geom_angle_site_symmetry_1
_geom_angle_site_symmetry_3
_geom_angle
C1 Sn1 H300 . . 113.6(8)
C1 Sn1 H700 . . 121.0(12)
H300 Sn1 H700 . . 100.3(10)
C2 C1 C2 8_556 . 119.14(18)
C2 C1 Sn1 8_556 . 120.42(9)
C2 C1 Sn1 . . 120.42(9)
C3 C2 C1 . . 119.90(13)
C3 C2 C5 . . 119.37(12)
C1 C2 C5 . . 120.67(13)
C4 C3 C2 . . 120.64(13)
C4 C3 H1 . . 119.7
C2 C3 H1 . . 119.7
C3 C4 C3 . 8_556 119.70(19)
C3 C4 H25 . . 120.1
C3 C4 H25 8_556 . 120.1
C6 C5 C10 . . 120.31(12)
C6 C5 C2 . . 119.25(11)
C10 C5 C2 . . 120.44(11)
C7 C6 C5 . . 118.93(12)
C7 C6 C17 . . 119.67(12)
C5 C6 C17 . . 121.30(12)
C8 C7 C6 . . 121.84(12)
C8 C7 H17 . . 119.1
C6 C7 H17 . . 119.1
C9 C8 C7 . . 118.05(12)
C9 C8 C14 . . 120.22(12)
C7 C8 C14 . . 121.64(12)
C8 C9 C10 . . 122.28(12)
C8 C9 H9 . . 118.9
C10 C9 H9 . . 118.9
C9 C10 C5 . . 118.57(12)
C9 C10 C11 . . 119.63(11)
C5 C10 C11 . . 121.78(12)
C10 C11 C12 . . 112.23(12)
C10 C11 C13 . . 110.40(12)
C12 C11 C13 . . 110.69(13)
C10 C11 H2 . . 107.8
C12 C11 H2 . . 107.8
C13 C11 H2 . . 107.8
C11 C12 H4 . . 109.5
C11 C12 H3 . . 109.5
H4 C12 H3 . . 109.5
C11 C12 H5 . . 109.5
H4 C12 H5 . . 109.5
H3 C12 H5 . . 109.5
C11 C13 H7 . . 109.5
C11 C13 H8 . . 109.5
H7 C13 H8 . . 109.5
C11 C13 H6 . . 109.5
H7 C13 H6 . . 109.5
H8 C13 H6 . . 109.5
C8 C14 C16 . . 110.16(12)
C8 C14 C15 . . 113.07(12)
C16 C14 C15 . . 110.44(12)
C8 C14 H13 . . 107.7
C16 C14 H13 . . 107.7
C15 C14 H13 . . 107.7
C14 C15 H10 . . 109.5
C14 C15 H11 . . 109.5
H10 C15 H11 . . 109.5
C14 C15 H12 . . 109.5
H10 C15 H12 . . 109.5
H11 C15 H12 . . 109.5
C14 C16 H16 . . 109.5
C14 C16 H15 . . 109.5
H16 C16 H15 . . 109.5
C14 C16 H14 . . 109.5
H16 C16 H14 . . 109.5
H15 C16 H14 . . 109.5
C19 C17 C6 . . 113.14(13)
C19 C17 C18 . . 110.03(13)
C6 C17 C18 . . 109.98(12)
C19 C17 H21 . . 107.8
C6 C17 H21 . . 107.8
C18 C17 H21 . . 107.8
C17 C18 H18 . . 109.5
C17 C18 H19 . . 109.5
H18 C18 H19 . . 109.5
C17 C18 H20 . . 109.5
H18 C18 H20 . . 109.5
H19 C18 H20 . . 109.5
C17 C19 H24 . . 109.5
C17 C19 H22 . . 109.5
H24 C19 H22 . . 109.5
C17 C19 H23 . . 109.5
H24 C19 H23 . . 109.5
H22 C19 H23 . . 109.5

loop_
_geom_bond_atom_site_label_1
_geom_bond_atom_site_label_2
_geom_bond_site_symmetry_2
_geom_bond_distance
Sn1 C1 . 2.157(2)
Sn1 H300 . 1.493(15)
Sn1 H700 . 1.529(17)
C1 C2 8_556 1.4071(16)
C1 C2 . 1.4071(16)
C2 C3 . 1.396(2)
C2 C5 . 1.4990(18)
C3 C4 . 1.3890(17)
C3 H1 . 0.95
C4 C3 8_556 1.3891(17)
C4 H25 . 0.95
C5 C6 . 1.4068(18)
C5 C10 . 1.4073(17)
C6 C7 . 1.3960(19)
C6 C17 . 1.5273(18)
C7 C8 . 1.3934(18)
C7 H17 . 0.95
C8 C9 . 1.3917(18)
C8 C14 . 1.5165(18)
C9 C10 . 1.3954(18)
C9 H9 . 0.95
C10 C11 . 1.5199(17)
C11 C12 . 1.525(2)
C11 C13 . 1.528(2)
C11 H2 . 1.0
C12 H4 . 0.98
C12 H3 . 0.98
C12 H5 . 0.98
C13 H7 . 0.98
C13 H8 . 0.98
C13 H6 . 0.98
C14 C16 . 1.528(2)
C14 C15 . 1.531(2)
C14 H13 . 1.0
C15 H10 . 0.98
C15 H11 . 0.98
C15 H12 . 0.98
C16 H16 . 0.98
C16 H15 . 0.98
C16 H14 . 0.98
C17 C19 . 1.522(2)
C17 C18 . 1.529(2)
C17 H21 . 1.0
C18 H18 . 0.98
C18 H19 . 0.98
C18 H20 . 0.98
C19 H24 . 0.98
C19 H22 . 0.98
C19 H23 . 0.98

loop_
_geom_torsion_atom_site_label_1
_geom_torsion_atom_site_label_2
_geom_torsion_atom_site_label_3
_geom_torsion_atom_site_label_4
_geom_torsion_site_symmetry_1
_geom_torsion_site_symmetry_4
_geom_torsion
C2 C1 C2 C3 8_556 . 2.8(2)
Sn1 C1 C2 C3 . . -175.46(10)
C2 C1 C2 C5 8_556 . -174.43(10)
Sn1 C1 C2 C5 . . 7.33(18)
C1 C2 C3 C4 . . -0.5(2)
C5 C2 C3 C4 . . 176.72(14)
C2 C3 C4 C3 . 8_556 -1.8(3)
C3 C2 C5 C6 . . -95.61(16)
C1 C2 C5 C6 . . 81.61(17)
C3 C2 C5 C10 . . 84.50(16)
C1 C2 C5 C10 . . -98.28(16)
C10 C5 C6 C7 . . 1.7(2)
C2 C5 C6 C7 . . -178.21(13)
C10 C5 C6 C17 . . -174.71(13)
C2 C5 C6 C17 . . 5.4(2)
C5 C6 C7 C8 . . -0.4(2)
C17 C6 C7 C8 . . 176.06(14)
C6 C7 C8 C9 . . -1.0(2)
C6 C7 C8 C14 . . -177.54(14)
C7 C8 C9 C10 . . 1.1(2)
C14 C8 C9 C10 . . 177.69(13)
C8 C9 C10 C5 . . 0.2(2)
C8 C9 C10 C11 . . -178.05(13)
C6 C5 C10 C9 . . -1.6(2)
C2 C5 C10 C9 . . 178.30(12)
C6 C5 C10 C11 . . 176.63(13)
C2 C5 C10 C11 . . -3.5(2)
C9 C10 C11 C12 . . -55.52(18)
C5 C10 C11 C12 . . 126.28(15)
C9 C10 C11 C13 . . 68.48(17)
C5 C10 C11 C13 . . -109.71(16)
C9 C8 C14 C16 . . -100.81(15)
C7 C8 C14 C16 . . 75.70(17)
C9 C8 C14 C15 . . 135.08(14)
C7 C8 C14 C15 . . -48.41(19)
C7 C6 C17 C19 . . 50.49(19)
C5 C6 C17 C19 . . -133.15(15)
C7 C6 C17 C18 . . -73.00(18)
C5 C6 C17 C18 . . 103.37(16)
